data_2022214
loop_
_publ_author_name
'Shishkina, Svitlana V.'
'Konovalova, Irina S.'
'Karpina, Veronika R.'
'Kovalenko, Svitlana S.'
'Kovalenko, Sergiy M.'
'Bunyatyan, Natalya D.'

_publ_section_title
;
 Concomitant polymorphic forms of
 3-cyclopropyl-5-(2-hydrazinylpyridin-3-yl)-1,2,4-oxadiazole
;
_journal_coeditor_code KU3265
_journal_issue 8
_journal_name_full 'Acta Crystallographica Section C'
_journal_page_first
;
;
_journal_paper_doi 10.1107/S2053229620010414
_journal_volume 76
_journal_year 2020
_chemical_formula_iupac 'C10 H11 N5 O'
_chemical_formula_moiety 'C10 H11 N5 O'
_chemical_formula_sum 'C10 H11 N5 O'
_chemical_formula_weight 217.24
_chemical_name_systematic
;
3-Cyclopropyl-5-(2-hydrazinylpyridin-3-yl)-1,2,4-oxadiazole
;
_space_group_crystal_system triclinic
_space_group_IT_number 2
_space_group_name_Hall '-P 1'
_space_group_name_H-M_alt 'P -1'
_atom_sites_solution_hydrogens mixed
_audit_creation_method SHELXL-2016/6
_cell_angle_alpha 110.812(9)
_cell_angle_beta 115.048(11)
_cell_angle_gamma 92.854(9)
_cell_formula_units_Z 2
_cell_length_a 8.4476(10)
_cell_length_b 8.5662(8)
_cell_length_c 8.6125(8)
_cell_measurement_reflns_used 846
_cell_measurement_temperature 293(2)
_cell_measurement_theta_max 25.738
_cell_measurement_theta_min 4.207
_cell_volume 512.82(12)
_computing_cell_refinement
;
CrysAlis PRO (Rigaku OD, 2018)
;
_computing_data_collection
;
CrysAlis PRO (Rigaku OD, 2018)
;
_computing_data_reduction
;
CrysAlis PRO (Rigaku OD, 2018)
;
_computing_molecular_graphics
;
Mercury (Macrae <i>et al.</i>,  2020)
;
_computing_publication_material
;
SHELXL2016 (Sheldrick, 2015b)
;
_computing_structure_refinement
;
SHELXL2016 (Sheldrick, 2015b)
;
_computing_structure_solution
;
SHELXT2014 (Sheldrick, 2015a)
;
_diffrn_ambient_temperature 293(2)
_diffrn_detector_area_resol_mean 16.1827
_diffrn_measured_fraction_theta_full 0.997
_diffrn_measured_fraction_theta_max 0.997
_diffrn_measurement_device_type 'Rigaku Xcalibur Sapphire3'
_diffrn_measurement_method '\w scans'
_diffrn_radiation_type MoK\a
_diffrn_radiation_wavelength 0.71073
_diffrn_reflns_av_R_equivalents 0.0427
_diffrn_reflns_av_unetI/netI 0.0523
_diffrn_reflns_limit_h_max 10
_diffrn_reflns_limit_h_min -5
_diffrn_reflns_limit_k_max 10
_diffrn_reflns_limit_k_min -10
_diffrn_reflns_limit_l_max 9
_diffrn_reflns_limit_l_min -10
_diffrn_reflns_number 3563
_diffrn_reflns_theta_full 25.000
_diffrn_reflns_theta_max 25.000
_diffrn_reflns_theta_min 3.312
_diffrn_source 'Enhance (Mo) X-ray Source'
_exptl_absorpt_coefficient_mu 0.098
_exptl_absorpt_correction_T_max 1.00000
_exptl_absorpt_correction_T_min 0.18773
_exptl_absorpt_correction_type multi-scan
_exptl_absorpt_process_details
;
(CrysAlis PRO; Rigaku OD, 2018)
;
_exptl_crystal_colour colorless
_exptl_crystal_density_diffrn 1.407
_exptl_crystal_description block
_exptl_crystal_F_000 228
_exptl_crystal_size_max 0.200
_exptl_crystal_size_mid 0.170
_exptl_crystal_size_min 0.100
_refine_diff_density_max 0.203
_refine_diff_density_min -0.211
_refine_ls_extinction_method none
_refine_ls_goodness_of_fit_ref 1.056
_refine_ls_hydrogen_treatment mixed
_refine_ls_matrix_type full
_refine_ls_number_parameters 157
_refine_ls_number_reflns 1795
_refine_ls_number_restraints 0
_refine_ls_restrained_S_all 1.056
_refine_ls_R_factor_all 0.0679
_refine_ls_R_factor_gt 0.0529
_refine_ls_shift/su_max 0.000
_refine_ls_shift/su_mean 0.000
_refine_ls_structure_factor_coef Fsqd
_refine_ls_weighting_details 'w=1/[\s^2^(Fo^2^)+(0.0858P)^2^] where P=(Fo^2^+2Fc^2^)/3'
_refine_ls_weighting_scheme calc
_refine_ls_wR_factor_gt 0.1455
_refine_ls_wR_factor_ref 0.1637
_reflns_number_gt 1337
_reflns_number_total 1795
_reflns_threshold_expression 'I > 2\s(I)'
_cod_data_source_file ku3265sup1.cif
_cod_data_source_block 1t
_cod_original_cell_volume 512.82(10)
_cod_database_code 2022214
_shelx_space_group_comment
;
The symmetry employed for this shelxl refinement is uniquely defined
by the following loop, which should always be used as a source of
symmetry information in preference to the above space-group names.
They are only intended as comments.
;
_shelx_estimated_absorpt_t_min 0.981
_shelx_estimated_absorpt_t_max 0.990

loop_
_space_group_symop_operation_xyz
'x, y, z'
'-x, -y, -z'

loop_
_atom_site_type_symbol
_atom_site_label
_atom_site_fract_x
_atom_site_fract_y
_atom_site_fract_z
_atom_site_U_iso_or_equiv
_atom_site_adp_type
_atom_site_calc_flag
_atom_site_occupancy
_atom_site_disorder_assembly
_atom_site_disorder_group
O O1 0.6672(2) 0.56003(19) 0.9056(2) 0.0672(5) Uani d 1 . .
N N1 0.8289(3) 0.6863(3) 0.9853(3) 0.0741(6) Uani d 1 . .
N N2 0.7711(2) 0.4883(2) 0.7013(2) 0.0554(5) Uani d 1 . .
N N3 0.3083(2) 0.0515(2) 0.3385(3) 0.0597(5) Uani d 1 . .
N N4 0.5318(3) 0.2269(2) 0.3501(3) 0.0604(5) Uani d 1 . .
H H4 0.637(4) 0.302(3) 0.409(4) 0.086(8) Uiso d 1 . .
N N5 0.4945(3) 0.1157(3) 0.1664(3) 0.0686(6) Uani d 1 . .
H H5NA 0.479(4) 0.005(4) 0.162(4) 0.106(10) Uiso d 1 . .
H H5NB 0.382(4) 0.125(3) 0.088(4) 0.089(9) Uiso d 1 . .
C C1 0.6453(3) 0.4486(3) 0.7380(3) 0.0521(5) Uani d 1 . .
C C2 0.8817(3) 0.6343(3) 0.8581(3) 0.0612(6) Uani d 1 . .
C C3 1.0478(3) 0.7243(3) 0.8816(3) 0.0697(7) Uani d 1 . .
H H3 1.115238 0.830316 0.996389 0.084 Uiso calc 1 . .
C C4 1.0535(3) 0.7184(3) 0.7084(4) 0.0739(7) Uani d 1 . .
H H4A 0.946671 0.655610 0.588201 0.089 Uiso calc 1 . .
H H4B 1.120473 0.819869 0.718224 0.089 Uiso calc 1 . .
C C5 1.1560(3) 0.6188(3) 0.8065(4) 0.0762(7) Uani d 1 . .
H H5A 1.285910 0.659122 0.876536 0.091 Uiso calc 1 . .
H H5B 1.112103 0.494859 0.746510 0.091 Uiso calc 1 . .
C C6 0.4923(3) 0.3020(2) 0.6283(3) 0.0515(5) Uani d 1 . .
C C7 0.3911(3) 0.2607(3) 0.7049(3) 0.0583(6) Uani d 1 . .
H H7 0.416969 0.330972 0.827516 0.070 Uiso calc 1 . .
C C8 0.2524(3) 0.1164(3) 0.6011(3) 0.0632(6) Uani d 1 . .
H H8 0.183345 0.087335 0.651314 0.076 Uiso calc 1 . .
C C9 0.2187(3) 0.0162(3) 0.4206(4) 0.0656(6) Uani d 1 . .
H H9 0.126635 -0.083141 0.351538 0.079 Uiso calc 1 . .
C C10 0.4442(3) 0.1922(3) 0.4374(3) 0.0507(5) Uani d 1 . .

loop_
_atom_site_aniso_label
_atom_site_aniso_U_11
_atom_site_aniso_U_22
_atom_site_aniso_U_33
_atom_site_aniso_U_12
_atom_site_aniso_U_13
_atom_site_aniso_U_23
O1 0.0811(11) 0.0626(10) 0.0438(9) -0.0021(8) 0.0312(9) 0.0077(8)
N1 0.0835(14) 0.0646(12) 0.0472(11) -0.0130(10) 0.0275(11) 0.0031(10)
N2 0.0577(10) 0.0510(10) 0.0413(10) -0.0015(8) 0.0205(9) 0.0077(9)
N3 0.0547(11) 0.0542(11) 0.0527(12) 0.0004(8) 0.0217(9) 0.0102(9)
N4 0.0652(12) 0.0581(11) 0.0421(10) -0.0048(9) 0.0278(9) 0.0035(9)
N5 0.0751(14) 0.0660(14) 0.0453(11) -0.0041(11) 0.0318(11) 0.0012(10)
C1 0.0612(12) 0.0481(11) 0.0360(11) 0.0070(9) 0.0197(10) 0.0108(9)
C2 0.0649(14) 0.0553(13) 0.0425(12) -0.0017(10) 0.0160(11) 0.0119(11)
C3 0.0700(15) 0.0609(14) 0.0532(14) -0.0094(11) 0.0201(12) 0.0119(12)
C4 0.0705(15) 0.0751(16) 0.0703(17) 0.0012(12) 0.0265(13) 0.0345(14)
C5 0.0598(14) 0.0802(17) 0.0783(18) 0.0061(12) 0.0232(13) 0.0350(15)
C6 0.0535(12) 0.0509(12) 0.0442(12) 0.0089(9) 0.0210(10) 0.0169(10)
C7 0.0649(13) 0.0648(13) 0.0479(13) 0.0142(11) 0.0299(11) 0.0224(11)
C8 0.0560(12) 0.0696(15) 0.0637(15) 0.0049(11) 0.0281(11) 0.0290(13)
C9 0.0590(13) 0.0597(14) 0.0674(16) -0.0012(11) 0.0293(12) 0.0177(13)
C10 0.0508(11) 0.0511(12) 0.0441(12) 0.0081(9) 0.0203(10) 0.0166(10)

loop_
_atom_type_symbol
_atom_type_description
_atom_type_scat_dispersion_real
_atom_type_scat_dispersion_imag
_atom_type_scat_source
C C 0.0033 0.0016 'International Tables Vol C Tables 4.2.6.8 and 6.1.1.4'
H H 0.0000 0.0000 'International Tables Vol C Tables 4.2.6.8 and 6.1.1.4'
N N 0.0061 0.0033 'International Tables Vol C Tables 4.2.6.8 and 6.1.1.4'
O O 0.0106 0.0060 'International Tables Vol C Tables 4.2.6.8 and 6.1.1.4'

loop_
_geom_angle_atom_site_label_1
_geom_angle_atom_site_label_2
_geom_angle_atom_site_label_3
_geom_angle_site_symmetry_1
_geom_angle_site_symmetry_3
_geom_angle
_geom_angle_publ_flag
C1 O1 N1 . . 105.88(15) ?
C2 N1 O1 . . 102.95(18) ?
C1 N2 C2 . . 103.20(17) ?
C9 N3 C10 . . 118.7(2) ?
C10 N4 N5 . . 122.60(18) ?
C10 N4 H4 . . 124.1(18) ?
N5 N4 H4 . . 111.1(18) ?
N4 N5 H5NA . . 105.2(19) ?
N4 N5 H5NB . . 105.1(17) ?
H5NA N5 H5NB . . 106(3) ?
N2 C1 O1 . . 113.07(18) ?
N2 C1 C6 . . 129.37(18) ?
O1 C1 C6 . . 117.54(17) ?
N1 C2 N2 . . 114.88(19) ?
N1 C2 C3 . . 122.4(2) ?
N2 C2 C3 . . 122.7(2) ?
C2 C3 C4 . . 117.8(2) ?
C2 C3 C5 . . 118.1(2) ?
C4 C3 C5 . . 58.81(16) ?
C2 C3 H3 . . 116.6 ?
C4 C3 H3 . . 116.6 ?
C5 C3 H3 . . 116.6 ?
C5 C4 C3 . . 60.61(17) ?
C5 C4 H4A . . 117.7 ?
C3 C4 H4A . . 117.7 ?
C5 C4 H4B . . 117.7 ?
C3 C4 H4B . . 117.7 ?
H4A C4 H4B . . 114.8 ?
C4 C5 C3 . . 60.58(16) ?
C4 C5 H5A . . 117.7 ?
C3 C5 H5A . . 117.7 ?
C4 C5 H5B . . 117.7 ?
C3 C5 H5B . . 117.7 ?
H5A C5 H5B . . 114.8 ?
C7 C6 C10 . . 117.7(2) ?
C7 C6 C1 . . 121.45(19) ?
C10 C6 C1 . . 120.79(18) ?
C8 C7 C6 . . 120.3(2) ?
C8 C7 H7 . . 119.8 ?
C6 C7 H7 . . 119.8 ?
C7 C8 C9 . . 117.93(18) ?
C7 C8 H8 . . 121.0 ?
C9 C8 H8 . . 121.0 ?
N3 C9 C8 . . 124.3(2) ?
N3 C9 H9 . . 117.8 ?
C8 C9 H9 . . 117.8 ?
N3 C10 N4 . . 117.64(19) ?
N3 C10 C6 . . 120.90(18) ?
N4 C10 C6 . . 121.46(19) ?

loop_
_geom_bond_atom_site_label_1
_geom_bond_atom_site_label_2
_geom_bond_site_symmetry_2
_geom_bond_distance
_geom_bond_publ_flag
O1 C1 . 1.344(2) ?
O1 N1 . 1.428(2) ?
N1 C2 . 1.299(3) ?
N2 C1 . 1.293(3) ?
N2 C2 . 1.369(3) ?
N3 C9 . 1.322(3) ?
N3 C10 . 1.342(3) ?
N4 C10 . 1.344(3) ?
N4 N5 . 1.410(3) ?
N4 H4 . 0.89(3) ?
N5 H5NA . 0.94(3) ?
N5 H5NB . 0.93(3) ?
C1 C6 . 1.449(3) ?
C2 C3 . 1.465(3) ?
C3 C4 . 1.495(3) ?
C3 C5 . 1.496(4) ?
C3 H3 . 0.9800 ?
C4 C5 . 1.469(3) ?
C4 H4A . 0.9700 ?
C4 H4B . 0.9700 ?
C5 H5A . 0.9700 ?
C5 H5B . 0.9700 ?
C6 C7 . 1.381(3) ?
C6 C10 . 1.432(3) ?
C7 C8 . 1.372(3) ?
C7 H7 . 0.9300 ?
C8 C9 . 1.373(3) ?
C8 H8 . 0.9300 ?
C9 H9 . 0.9300 ?

loop_
_geom_hbond_atom_site_label_D
_geom_hbond_atom_site_label_H
_geom_hbond_atom_site_label_A
_geom_hbond_site_symmetry_A
_geom_hbond_distance_DH
_geom_hbond_distance_HA
_geom_hbond_distance_DA
_geom_hbond_angle_DHA
N4 H4 N2 . 0.89(3) 2.17(3) 2.795(3) 127(2)
N5 H5NA C8 2_656 0.94(3) 2.87(3) 3.487(3) 125(2)
N5 H5NB N1 2_666 0.93(3) 2.50(3) 3.325(4) 148(2)
N5 H5NA N3 . 0.94(3) 2.45(3) 2.728(2) 97(2)

loop_
_geom_torsion_atom_site_label_1
_geom_torsion_atom_site_label_2
_geom_torsion_atom_site_label_3
_geom_torsion_atom_site_label_4
_geom_torsion_site_symmetry_1
_geom_torsion_site_symmetry_2
_geom_torsion_site_symmetry_3
_geom_torsion_site_symmetry_4
_geom_torsion
_geom_torsion_publ_flag
C1 O1 N1 C2 . . . . -0.3(2) ?
C2 N2 C1 O1 . . . . 0.8(2) ?
C2 N2 C1 C6 . . . . -177.3(2) ?
N1 O1 C1 N2 . . . . -0.3(2) ?
N1 O1 C1 C6 . . . . 177.99(17) ?
O1 N1 C2 N2 . . . . 0.9(3) ?
O1 N1 C2 C3 . . . . -178.65(19) ?
C1 N2 C2 N1 . . . . -1.1(3) ?
C1 N2 C2 C3 . . . . 178.5(2) ?
N1 C2 C3 C4 . . . . -149.0(2) ?
N2 C2 C3 C4 . . . . 31.5(3) ?
N1 C2 C3 C5 . . . . 143.4(3) ?
N2 C2 C3 C5 . . . . -36.1(3) ?
C2 C3 C4 C5 . . . . -107.6(3) ?
C2 C3 C5 C4 . . . . 107.2(2) ?
N2 C1 C6 C7 . . . . 166.7(2) ?
O1 C1 C6 C7 . . . . -11.2(3) ?
N2 C1 C6 C10 . . . . -11.5(3) ?
O1 C1 C6 C10 . . . . 170.48(17) ?
C10 C6 C7 C8 . . . . 1.6(3) ?
C1 C6 C7 C8 . . . . -176.74(18) ?
C6 C7 C8 C9 . . . . 0.0(3) ?
C10 N3 C9 C8 . . . . 1.5(4) ?
C7 C8 C9 N3 . . . . -1.6(4) ?
C9 N3 C10 N4 . . . . -179.08(19) ?
C9 N3 C10 C6 . . . . 0.3(3) ?
N5 N4 C10 N3 . . . . -4.6(3) ?
N5 N4 C10 C6 . . . . 176.1(2) ?
C7 C6 C10 N3 . . . . -1.8(3) ?
C1 C6 C10 N3 . . . . 176.59(18) ?
C7 C6 C10 N4 . . . . 177.56(19) ?
C1 C6 C10 N4 . . . . -4.1(3) ?

_cod_database_fobs_code 2022214
